data_7054487
loop_
_publ_author_name
'Maton, C.'
'Van Hecke, K.'
'Stevens, C. V.'

_publ_section_title
;
 Peralkylated imidazolium carbonate ionic liquids: synthesis using
 dimethyl carbonate, reactivity and structure
;
_journal_issue 1
_journal_name_full 'New J. Chem.'
_journal_page_first 461
_journal_paper_doi 10.1039/C4NJ01301H
_journal_volume 39
_journal_year 2015
_chemical_formula_moiety 'C8 H15 N2, C H O3'
_chemical_formula_sum 'C9 H16 N2 O3'
_chemical_formula_weight 200.24
_chemical_name_systematic
;
 ? 
;
_space_group_crystal_system triclinic
_space_group_IT_number 2
_space_group_name_Hall '-P 1'
_space_group_name_H-M_alt 'P -1'
_symmetry_space_group_name_Hall '-P 1'
_symmetry_space_group_name_H-M 'P -1'
_atom_sites_solution_hydrogens geom
_atom_sites_solution_primary direct
_atom_sites_solution_secondary difmap
_audit_creation_date 2013-05-01
_audit_creation_method
;
  Olex2 1.2
  (compiled 2013.04.25 svn.r2679, GUI svn.r4466)
;
_cell_angle_alpha 74.586(4)
_cell_angle_beta 80.157(4)
_cell_angle_gamma 83.657(3)
_cell_formula_units_Z 2
_cell_length_a 6.9516(3)
_cell_length_b 8.1294(3)
_cell_length_c 9.6234(4)
_cell_measurement_reflns_used 5019
_cell_measurement_temperature 293(2)
_cell_measurement_theta_max 74.9680
_cell_measurement_theta_min 4.7940
_cell_volume 515.35(4)
_computing_cell_refinement
;
CrysAlisPro, Agilent Technologies,
Version 1.171.36.28 (release 01-02-2013 CrysAlis171 .NET)
(compiled Feb  1 2013,16:14:44)
;
_computing_data_collection
;
CrysAlisPro, Agilent Technologies,
Version 1.171.36.28 (release 01-02-2013 CrysAlis171 .NET)
(compiled Feb  1 2013,16:14:44)
;
_computing_data_reduction
;
CrysAlisPro, Agilent Technologies,
Version 1.171.36.28 (release 01-02-2013 CrysAlis171 .NET)
(compiled Feb  1 2013,16:14:44)
;
_computing_molecular_graphics
;
O. V. Dolomanov, L. J. Bourhis, R. J. Gildea, J. A. K. Howard and H. Puschmann,
OLEX2: a complete structure solution, refinement and analysis program.
J. Appl. Cryst. (2009). 42, 339-341.
;
_computing_publication_material
;
O. V. Dolomanov, L. J. Bourhis, R. J. Gildea, J. A. K. Howard and H. Puschmann,
OLEX2: a complete structure solution, refinement and analysis program.
J. Appl. Cryst. (2009). 42, 339-341.
;
_computing_structure_refinement
;
SHELXL, G.M. Sheldrick, Acta Cryst.
(2008). A64, 112-122
;
_computing_structure_solution
;
SHELXS, G.M. Sheldrick, Acta Cryst.
(2008). A64, 112-122
;
_diffrn_ambient_temperature 293.15
_diffrn_detector_area_resol_mean 10.4839
_diffrn_measured_fraction_theta_full 0.9973
_diffrn_measured_fraction_theta_max 0.9973
_diffrn_measurement_details
;
  1 omega  -63.00  -16.00   1.0000    1.0000
omega____ theta____ kappa____ phi______ frames
    -      -41.8048  -45.0000  -33.0000 47

  2 omega  -54.00   30.00   1.0000    1.0000
omega____ theta____ kappa____ phi______ frames
    -      -41.8048   45.0000  -63.0000 84

  3 omega   65.00   90.00   1.0000    1.0000
omega____ theta____ kappa____ phi______ frames
    -       41.8048   45.0000  116.0000 25

  4 omega  -31.00   -4.00   1.0000    1.0000
omega____ theta____ kappa____ phi______ frames
    -       41.8048  -45.0000   63.0000 27

  5 omega   -1.00   42.00   1.0000    1.0000
omega____ theta____ kappa____ phi______ frames
    -       41.8048  -45.0000   63.0000 43

  6 omega  -57.00  -25.00   1.0000    1.0000
omega____ theta____ kappa____ phi______ frames
    -      -43.5000  -45.0000 -116.0000 32

  7 omega -115.00  -63.00   1.0000    1.0000
omega____ theta____ kappa____ phi______ frames
    -      -43.5000  -45.0000 -116.0000 52

  8 omega   84.00  109.00   1.0000    1.0000
omega____ theta____ kappa____ phi______ frames
    -      109.1316   45.0000  116.0000 25

  9 omega   36.00   98.00   1.0000    1.0000
omega____ theta____ kappa____ phi______ frames
    -      109.1316  -45.0000  146.0000 62

 10 omega  127.00  154.00   1.0000    1.0000
omega____ theta____ kappa____ phi______ frames
    -      109.1316   45.0000  116.0000 27

 11 omega  106.00  131.00   1.0000    1.0000
omega____ theta____ kappa____ phi______ frames
    -      109.1316   45.0000   33.0000 25

 12 omega   52.00   78.00   1.0000    1.0000
omega____ theta____ kappa____ phi______ frames
    -      109.1316  -45.0000   63.0000 26

 13 omega -113.00  -81.00   1.0000    1.0000
omega____ theta____ kappa____ phi______ frames
    -      -41.8048  -57.0000  150.0000 32

 14 omega  -55.00  -14.00   1.0000    1.0000
omega____ theta____ kappa____ phi______ frames
    -      -41.8048  -57.0000  150.0000 41

 15 omega   24.00   97.00   1.0000    1.0000
omega____ theta____ kappa____ phi______ frames
    -       41.8048 -125.0000   30.0000 73

 16 omega   41.00   66.00   1.0000    1.0000
omega____ theta____ kappa____ phi______ frames
    -       41.8048   45.0000   33.0000 25

 17 omega    6.00   31.00   1.0000    1.0000
omega____ theta____ kappa____ phi______ frames
    -       42.0000   88.0000   34.1948 25

 18 omega  -92.00  -67.00   1.0000    1.0000
omega____ theta____ kappa____ phi______ frames
    -      -43.5000  -45.0000  -33.0000 25

 19 omega  -55.00   20.00   1.0000    1.0000
omega____ theta____ kappa____ phi______ frames
    -      -43.5000   45.0000 -146.0000 75

 20 omega   21.00   46.00   1.0000    1.0000
omega____ theta____ kappa____ phi______ frames
    -       54.0000   79.0000 -124.9277 25

 21 omega   22.00   49.00   1.0000    1.0000
omega____ theta____ kappa____ phi______ frames
    -       54.0000   78.0000  -65.5444 27

 22 omega   21.00   46.00   1.0000    1.0000
omega____ theta____ kappa____ phi______ frames
    -       54.0000   79.0000 -159.5750 25

 23 omega   20.00   45.00   1.0000    1.0000
omega____ theta____ kappa____ phi______ frames
    -       54.0000   81.0000  124.1860 25

 24 omega   29.00   56.00   1.0000    1.0000
omega____ theta____ kappa____ phi______ frames
    -       58.0000   76.0000   58.0167 27

 25 omega   30.00   56.00   1.0000    1.0000
omega____ theta____ kappa____ phi______ frames
    -       62.0000   76.0000  -18.6978 26

 26 omega   30.00  133.00   1.0000    1.0000
omega____ theta____ kappa____ phi______ frames
    -       62.0000   75.0000  153.4449 103

 27 omega   34.00   60.00   1.0000    1.0000
omega____ theta____ kappa____ phi______ frames
    -       66.0000   76.0000 -121.9961 26

 28 omega   37.00   66.00   1.0000    1.0000
omega____ theta____ kappa____ phi______ frames
    -       66.0000   75.0000  -93.8165 29

 29 omega   40.00   66.00   1.0000    1.0000
omega____ theta____ kappa____ phi______ frames
    -       70.0000   77.0000   72.7692 26

 30 omega  115.00  141.00   1.0000    1.0000
omega____ theta____ kappa____ phi______ frames
    -       70.0000   77.0000   72.7692 26

 31 omega   47.00   74.00   1.0000    1.0000
omega____ theta____ kappa____ phi______ frames
    -       70.0000   64.0000   21.9531 27

 32 omega   43.00   70.00   1.0000    1.0000
omega____ theta____ kappa____ phi______ frames
    -       70.0000   67.0000  -52.8924 27

 33 omega   44.00   70.00   1.0000    1.0000
omega____ theta____ kappa____ phi______ frames
    -       74.0000   69.0000  -13.4032 26

 34 omega   47.00   83.00   1.0000    1.0000
omega____ theta____ kappa____ phi______ frames
    -       74.0000   52.0000 -155.7302 36

 35 omega   49.00   74.00   1.0000    1.0000
omega____ theta____ kappa____ phi______ frames
    -       74.0000   61.0000   53.6754 25

 36 omega   53.00   91.00   1.0000    1.0000
omega____ theta____ kappa____ phi______ frames
    -       82.0000   70.0000   77.3764 38

 37 omega  118.00  143.00   1.0000    1.0000
omega____ theta____ kappa____ phi______ frames
    -       98.0000   46.0000  -17.3513 25

 38 omega   75.00  101.00   1.0000    1.0000
omega____ theta____ kappa____ phi______ frames
    -       98.0000   46.0000  -17.3513 26

 39 omega   79.00  174.00   1.0000    1.0000
omega____ theta____ kappa____ phi______ frames
    -      109.1316   77.0000 -120.0000 95

 40 omega   83.00  123.00   1.0000    1.0000
omega____ theta____ kappa____ phi______ frames
    -      109.1316   61.0000  120.0000 40

 41 omega   38.00  103.00   1.0000    1.0000
omega____ theta____ kappa____ phi______ frames
    -      109.1316  -94.0000  -90.0000 65

 42 omega   81.00  136.00   1.0000    1.0000
omega____ theta____ kappa____ phi______ frames
    -      109.1316   61.0000    0.0000 55

 43 omega   90.00  116.00   1.0000    1.0000
omega____ theta____ kappa____ phi______ frames
    -      109.1316   61.0000 -120.0000 26

 44 omega   87.00  134.00   1.0000    1.0000
omega____ theta____ kappa____ phi______ frames
    -      109.1316  -61.0000 -120.0000 47

 45 omega  126.00  172.00   1.0000    1.0000
omega____ theta____ kappa____ phi______ frames
    -      109.1316   45.0000 -150.0000 46

 46 omega   86.00  177.00   1.0000    1.0000
omega____ theta____ kappa____ phi______ frames
    -      109.1316   45.0000  -60.0000 91

 47 omega   32.00   95.00   1.0000    1.0000
omega____ theta____ kappa____ phi______ frames
    -      109.1316  -94.0000 -180.0000 63

 48 omega   85.00  111.00   1.0000    1.0000
omega____ theta____ kappa____ phi______ frames
    -      109.1316   45.0000    0.0000 26

 49 omega  118.00  166.00   1.0000    1.0000
omega____ theta____ kappa____ phi______ frames
    -      109.1316   77.0000  150.0000 48

 50 omega   78.00  112.00   1.0000    1.0000
omega____ theta____ kappa____ phi______ frames
    -      109.1316   77.0000  150.0000 34

 51 omega   81.00  154.00   1.0000    1.0000
omega____ theta____ kappa____ phi______ frames
    -      109.1316   77.0000  120.0000 73

 52 omega   81.00  116.00   1.0000    1.0000
omega____ theta____ kappa____ phi______ frames
    -      109.1316   77.0000 -150.0000 35

 53 omega   81.00  108.00   1.0000    1.0000
omega____ theta____ kappa____ phi______ frames
    -      109.1316   61.0000  -60.0000 27

 54 omega   81.00  106.00   1.0000    1.0000
omega____ theta____ kappa____ phi______ frames
    -      109.1316   61.0000 -150.0000 25

 55 omega   37.00  106.00   1.0000    1.0000
omega____ theta____ kappa____ phi______ frames
    -      109.1316  -94.0000   90.0000 69

 56 omega   83.00  110.00   1.0000    1.0000
omega____ theta____ kappa____ phi______ frames
    -      109.1316   45.0000 -150.0000 27

 57 omega   79.00  178.00   1.0000    1.0000
omega____ theta____ kappa____ phi______ frames
    -      109.1316   77.0000   60.0000 99

 58 omega   82.00  108.00   1.0000    1.0000
omega____ theta____ kappa____ phi______ frames
    -      109.1316   61.0000   60.0000 26

 59 omega   82.00  163.00   1.0000    1.0000
omega____ theta____ kappa____ phi______ frames
    -      109.1316   61.0000   30.0000 81

 60 omega   37.00  113.00   1.0000    1.0000
omega____ theta____ kappa____ phi______ frames
    -      109.1316 -125.0000   90.0000 76
;
_diffrn_measurement_device_type 'SuperNova, Dual, Cu at zero, Atlas'
_diffrn_measurement_method '\w scans'
_diffrn_orient_matrix_UB_11 0.1531496000
_diffrn_orient_matrix_UB_12 0.0600133000
_diffrn_orient_matrix_UB_13 0.0707049000
_diffrn_orient_matrix_UB_21 0.1590084000
_diffrn_orient_matrix_UB_22 -0.1187326000
_diffrn_orient_matrix_UB_23 -0.0634686000
_diffrn_orient_matrix_UB_31 0.0457268000
_diffrn_orient_matrix_UB_32 0.1453458000
_diffrn_orient_matrix_UB_33 -0.1384308000
_diffrn_radiation_monochromator mirror
_diffrn_radiation_type 'Cu K\a'
_diffrn_radiation_wavelength 1.5418
_diffrn_reflns_av_R_equivalents 0.0187
_diffrn_reflns_av_unetI/netI 0.0128
_diffrn_reflns_limit_h_max 8
_diffrn_reflns_limit_h_min -8
_diffrn_reflns_limit_k_max 10
_diffrn_reflns_limit_k_min -9
_diffrn_reflns_limit_l_max 11
_diffrn_reflns_limit_l_min -11
_diffrn_reflns_number 8198
_diffrn_reflns_theta_full 72.06
_diffrn_reflns_theta_max 72.06
_diffrn_reflns_theta_min 4.82
_diffrn_source 'SuperNova (Cu) X-ray Source'
_exptl_absorpt_coefficient_mu 0.806
_exptl_absorpt_correction_T_max 0.963
_exptl_absorpt_correction_T_min 0.932
_exptl_absorpt_correction_type analytical
_exptl_absorpt_process_details
;
CrysAlisPro, Agilent Technologies,
Version 1.171.36.28 (release 01-02-2013 CrysAlis171 .NET)
(compiled Feb  1 2013,16:14:44)
Analytical numeric absorption correction using a multifaceted crystal
   model based on expressions derived by R.C. Clark & J.S. Reid.
(Clark, R. C. & Reid, J. S. (1995). Acta Cryst. A51, 887-897)
;
_exptl_crystal_colour 'light yellow'
_exptl_crystal_density_diffrn 1.290
_exptl_crystal_density_method 'not measured'
_exptl_crystal_description block
_exptl_crystal_F_000 216
_exptl_crystal_size_max 0.2834
_exptl_crystal_size_mid 0.1519
_exptl_crystal_size_min 0.1137
_refine_diff_density_max 0.213
_refine_diff_density_min -0.165
_refine_diff_density_rms 0.030
_refine_ls_extinction_coef 0.023(3)
_refine_ls_extinction_expression Fc^*^=kFc[1+0.001xFc^2^\l^3^/sin(2\q)]^-1/4^
_refine_ls_extinction_method SHELXL
_refine_ls_goodness_of_fit_ref 1.089
_refine_ls_hydrogen_treatment mixed
_refine_ls_matrix_type full
_refine_ls_number_parameters 140
_refine_ls_number_reflns 2005
_refine_ls_number_restraints 0
_refine_ls_restrained_S_all 1.089
_refine_ls_R_factor_all 0.0420
_refine_ls_R_factor_gt 0.0387
_refine_ls_shift/su_max 0.000
_refine_ls_shift/su_mean 0.000
_refine_ls_structure_factor_coef Fsqd
_refine_ls_weighting_details 'calc w=1/[\s^2^(Fo^2^)+(0.0565P)^2^+0.0911P] where P=(Fo^2^+2Fc^2^)/3'
_refine_ls_weighting_scheme calc
_refine_ls_wR_factor_gt 0.1094
_refine_ls_wR_factor_ref 0.1125
_reflns_number_gt 1822
_reflns_number_total 2005
_reflns_threshold_expression >2sigma(I)
_cod_data_source_file c4nj01301h2.cif
_cod_data_source_block cs006
_cod_depositor_comments 'Adding full bibliography for 7054487--7054489.cif.'
_cod_database_code 7054487
_chemical_oxdiff_formula 'C9 H16 N2 O3'
_reflns_odcompleteness_completeness 99.73
_reflns_odcompleteness_iscentric 1
_reflns_odcompleteness_theta 66.97
_olex2_refinement_description
;
1. Fixed Uiso
 At 1.2 times of:
  All C(H) groups, All C(H,H) groups
 At 1.5 times of:
  All C(H,H,H) groups, All O(H) groups
2.a Secondary CH2 refined with riding coordinates and stretchable bonds:
 C7(H7A,H7B)
2.b Aromatic/amide H refined with riding coordinates and stretchable bonds:
 C1(H1)
2.c Idealised Me refined as rotating group with stretchable bonds:
 C4(H4A,H4B,H4C), C5(H5A,H5B,H5C), C6(H6A,H6B,H6C), C8(H8A,H8B,H8C)
2.d Idealised tetrahedral OH refined as rotating group with stretchable bonds:
 O1(H1A)
;

loop_
_space_group_symop_id
_space_group_symop_operation_xyz
1 'x, y, z'
2 '-x, -y, -z'

loop_
_atom_site_label
_atom_site_type_symbol
_atom_site_fract_x
_atom_site_fract_y
_atom_site_fract_z
_atom_site_U_iso_or_equiv
_atom_site_adp_type
_atom_site_occupancy
_atom_site_symmetry_multiplicity
_atom_site_calc_flag
_atom_site_refinement_flags
C1 C 0.07796(19) 1.05138(16) 0.27136(14) 0.0448(3) Uani 1 1 d .
H1 H 0.1654(16) 1.1177(12) 0.2903(4) 0.054 Uiso 1 1 calc R
C2 C -0.15853(19) 0.97052(17) 0.18178(14) 0.0448(3) Uani 1 1 d .
C3 C -0.08414(19) 0.83090(17) 0.27409(14) 0.0451(3) Uani 1 1 d .
C4 C -0.0883(2) 1.28427(18) 0.10131(18) 0.0601(4) Uani 1 1 d .
H4A H -0.2007(16) 1.3303(7) 0.1422(9) 0.090 Uiso 1 1 calc R
H4B H -0.0967(18) 1.2879(2) 0.0080(12) 0.090 Uiso 1 1 calc R
H4C H 0.0123(15) 1.3442(8) 0.1036(12) 0.090 Uiso 1 1 calc R
C5 C -0.3173(2) 0.9903(2) 0.09195(17) 0.0580(4) Uani 1 1 d .
H5A H -0.4225(14) 1.0678(15) 0.1229(9) 0.087 Uiso 1 1 calc R
H5B H -0.3672(13) 0.8796(12) 0.1041(10) 0.087 Uiso 1 1 calc R
H5C H -0.2662(7) 1.0365(15) -0.0099(11) 0.087 Uiso 1 1 calc R
C6 C -0.1411(2) 0.65156(18) 0.32134(18) 0.0602(4) Uani 1 1 d .
H6A H -0.0285(14) 0.5761(9) 0.3061(13) 0.090 Uiso 1 1 calc R
H6B H -0.2372(17) 0.6380(5) 0.2659(12) 0.090 Uiso 1 1 calc R
H6C H -0.1941(18) 0.6252(6) 0.4225(12) 0.090 Uiso 1 1 calc R
C7 C 0.1841(2) 0.77017(19) 0.43230(16) 0.0555(4) Uani 1 1 d .
H7A H 0.2474(8) 0.6762(12) 0.3904(5) 0.067 Uiso 1 1 calc R
H7B H 0.0979(11) 0.7197(7) 0.5225(11) 0.067 Uiso 1 1 calc R
C8 C 0.3380(2) 0.8600(2) 0.46881(19) 0.0680(5) Uani 1 1 d .
H8A H 0.4321(16) 0.9075(17) 0.3765(11) 0.102 Uiso 1 1 calc R
H8B H 0.4134(16) 0.7758(11) 0.5428(14) 0.102 Uiso 1 1 calc R
H8C H 0.2735(8) 0.9579(16) 0.5119(15) 0.102 Uiso 1 1 calc R
C9 C 0.35562(19) 0.41210(17) 0.19785(16) 0.0499(3) Uani 1 1 d .
N1 N 0.06413(15) 0.88465(13) 0.32827(11) 0.0435(3) Uani 1 1 d .
N2 N -0.05547(15) 1.10675(13) 0.18242(12) 0.0444(3) Uani 1 1 d .
O1 O 0.4357(2) 0.56260(16) 0.16901(14) 0.0736(4) Uani 1 1 d .
H1A H 0.507(3) 0.5869(16) 0.073(3) 0.110 Uiso 1 1 calc R
O2 O 0.37580(17) 0.34043(14) 0.09415(13) 0.0705(4) Uani 1 1 d .
O3 O 0.26596(18) 0.35692(16) 0.32029(13) 0.0722(4) Uani 1 1 d .

loop_
_atom_site_aniso_label
_atom_site_aniso_U_11
_atom_site_aniso_U_22
_atom_site_aniso_U_33
_atom_site_aniso_U_23
_atom_site_aniso_U_13
_atom_site_aniso_U_12
C1 0.0465(6) 0.0415(7) 0.0467(7) -0.0108(5) -0.0078(5) -0.0037(5)
C2 0.0473(7) 0.0435(7) 0.0454(7) -0.0147(5) -0.0076(5) -0.0008(5)
C3 0.0495(7) 0.0419(7) 0.0454(7) -0.0136(5) -0.0068(5) -0.0034(5)
C4 0.0670(9) 0.0412(8) 0.0676(10) -0.0022(7) -0.0191(7) 0.0007(6)
C5 0.0563(8) 0.0614(9) 0.0620(9) -0.0203(7) -0.0209(7) 0.0021(7)
C6 0.0715(9) 0.0420(8) 0.0689(10) -0.0130(7) -0.0136(8) -0.0083(7)
C7 0.0655(9) 0.0506(8) 0.0492(8) -0.0087(6) -0.0185(6) 0.0080(7)
C8 0.0580(9) 0.0848(12) 0.0601(9) -0.0117(8) -0.0197(7) 0.0007(8)
C9 0.0435(7) 0.0451(7) 0.0615(9) -0.0132(6) -0.0106(6) -0.0015(5)
N1 0.0477(6) 0.0407(6) 0.0417(6) -0.0090(4) -0.0090(4) -0.0004(4)
N2 0.0477(6) 0.0381(6) 0.0462(6) -0.0081(4) -0.0087(5) -0.0011(4)
O1 0.0950(9) 0.0661(7) 0.0679(7) -0.0284(6) 0.0013(6) -0.0324(6)
O2 0.0802(8) 0.0565(7) 0.0777(8) -0.0301(6) 0.0140(6) -0.0244(6)
O3 0.0826(8) 0.0736(8) 0.0584(7) -0.0116(6) -0.0033(6) -0.0198(6)

loop_
_atom_type_symbol
_atom_type_description
_atom_type_scat_dispersion_real
_atom_type_scat_dispersion_imag
_atom_type_scat_source
C C 0.0181 0.0091 'International Tables Vol C Tables 4.2.6.8 and 6.1.1.4'
H H 0.0000 0.0000 'International Tables Vol C Tables 4.2.6.8 and 6.1.1.4'
N N 0.0311 0.0180 'International Tables Vol C Tables 4.2.6.8 and 6.1.1.4'
O O 0.0492 0.0322 'International Tables Vol C Tables 4.2.6.8 and 6.1.1.4'

loop_
_exptl_crystal_face_index_h
_exptl_crystal_face_index_k
_exptl_crystal_face_index_l
_exptl_crystal_face_perp_dist
_exptl_oxdiff_crystal_face_indexfrac_h
_exptl_oxdiff_crystal_face_indexfrac_k
_exptl_oxdiff_crystal_face_indexfrac_l
_exptl_oxdiff_crystal_face_x
_exptl_oxdiff_crystal_face_y
_exptl_oxdiff_crystal_face_z
0 5 3 0.0737 0.0052 4.9981 2.9976 0.5127 -0.7829 0.3117
0 -5 -3 0.0737 -0.0052 -4.9981 -2.9976 -0.5127 0.7829 -0.3117
2 -4 -3 0.0594 1.9972 -3.9978 -2.9983 -0.1460 0.9825 -0.0747
0 0 6 0.0718 0.0030 -0.0036 5.9943 0.4241 -0.3796 -0.8302
-1 0 -6 0.0509 -1.0038 0.0034 -5.9939 -0.5773 0.2204 0.7843
4 0 3 0.0843 4.0049 -0.0011 2.9956 0.8251 0.4468 -0.2317
1 4 5 0.0722 1.0063 3.9971 4.9953 0.7472 -0.6316 -0.0645
-3 3 2 0.0361 -2.9993 2.9982 1.9996 -0.1380 -0.9598 0.0218
-3 -3 -5 0.0639 -3.0073 -2.9975 -4.9944 -0.9936 0.1947 0.1182
-1 -4 2 0.0975 -1.0029 -4.0013 1.9981 -0.2524 0.1888 -0.9040
0 3 -4 0.1051 0.0003 3.0023 -3.9959 -0.1023 -0.1028 0.9895
0 -5 -4 0.0543 -0.0057 -4.9975 -3.9967 -0.5834 0.8461 -0.1734
2 -2 4 0.0915 2.0022 -2.0020 3.9952 0.4690 0.3025 -0.7525
1 0 -6 0.0787 0.9979 0.0037 -5.9947 -0.2708 0.5387 0.8760

loop_
_geom_angle_atom_site_label_1
_geom_angle_atom_site_label_2
_geom_angle_atom_site_label_3
_geom_angle
N1 C1 N2 108.30(12)
C3 C2 C5 130.96(13)
C3 C2 N2 106.67(11)
N2 C2 C5 122.37(12)
C2 C3 C6 130.99(13)
C2 C3 N1 106.81(11)
N1 C3 C6 122.16(12)
N1 C7 C8 112.96(13)
O2 C9 O1 116.53(13)
O3 C9 O1 118.12(14)
O3 C9 O2 125.33(14)
C1 N1 C3 109.02(11)
C1 N1 C7 127.00(12)
C3 N1 C7 123.98(11)
C1 N2 C2 109.20(11)
C1 N2 C4 124.67(12)
C2 N2 C4 126.13(11)

loop_
_geom_bond_atom_site_label_1
_geom_bond_atom_site_label_2
_geom_bond_distance
C1 N1 1.3276(17)
C1 N2 1.3304(17)
C2 C3 1.3551(19)
C2 C5 1.4850(19)
C2 N2 1.3858(17)
C3 C6 1.4840(19)
C3 N1 1.3891(17)
C4 N2 1.4606(17)
C7 C8 1.497(2)
C7 N1 1.4771(17)
C9 O1 1.3421(18)
C9 O2 1.2642(18)
C9 O3 1.2279(18)
